data_7206507
loop_
_publ_author_name
'\/Dakovi\'c, Marijana'
'Vila-Vi\,cosa, Diogo'
'Calhorda, Maria Jos\'e'
'Popovi\'c, Zora'

_publ_section_title
;
 Coordination-driven self-assembly of thiocyanate complexes of Co(ii),
 Ni(ii) and Cu(ii) with picolinamide: a structural and DFT study
;
_journal_issue 19
_journal_name_full CrystEngComm
_journal_page_first 5863
_journal_paper_doi 10.1039/c1ce05332a
_journal_volume 13
_journal_year 2011
_chemical_compound_source 'see text'
_chemical_formula_moiety 'C14 H12 N6 Ni O2 S2'
_chemical_formula_sum 'C14 H12 N6 Ni O2 S2'
_chemical_formula_weight 419.13
_chemical_name_systematic ?
_space_group_IT_number 15
_symmetry_cell_setting monoclinic
_symmetry_Int_Tables_number 15
_symmetry_space_group_name_Hall '-C 2yc'
_symmetry_space_group_name_H-M 'C 1 2/c 1'
_atom_sites_solution_hydrogens geom
_atom_sites_solution_primary direct
_atom_sites_solution_secondary difmap
_cell_angle_alpha 90
_cell_angle_beta 108.613(2)
_cell_angle_gamma 90
_cell_formula_units_Z 4
_cell_length_a 16.9021(3)
_cell_length_b 8.2084(2)
_cell_length_c 13.5353(3)
_cell_measurement_reflns_used 7033
_cell_measurement_temperature 296
_cell_measurement_theta_max 37.2138
_cell_measurement_theta_min 3.8985
_cell_volume 1779.66(7)
_computing_cell_refinement
;
CrysAlis RED, Oxford Diffraction Ltd.,
Version 1.171.31.5 (release 28-08-2006 CrysAlis171 .NET)
(compiled Aug 28 2006,13:05:05)
;
_computing_data_collection
;
CrysAlis CCD, Oxford Diffraction Ltd.,
Version 1.171.31.5 (release 28-08-2006 CrysAlis171 .NET)
(compiled Aug 28 2006,13:05:05)
;
_computing_data_reduction
;
CrysAlis RED, Oxford Diffraction Ltd.,
Version 1.171.31.5 (release 28-08-2006 CrysAlis171 .NET)
(compiled Aug 28 2006,13:05:05)
;
_computing_molecular_graphics
;
ORTEP-3 for Windows (Farrugia, 1997) and
<i>Mercury</i> (Bruno et al., 2002)
;
_computing_publication_material 'PLATON (Spek, 2003)'
_computing_structure_refinement 'SHELXL-97 (Sheldrick, 1997)'
_computing_structure_solution 'SHELXS-97 (Sheldrick, 1997)'
_diffrn_ambient_temperature 296
_diffrn_detector_area_resol_mean 16.3426
_diffrn_measured_fraction_theta_full 0.995
_diffrn_measured_fraction_theta_max 0.995
_diffrn_measurement_device_type
;
Oxford Diffraction Ycalibur diffractometer with Saphirre3 detector
;
_diffrn_measurement_method CCD
_diffrn_radiation_monochromator graphite
_diffrn_radiation_probe x-ray
_diffrn_radiation_source 'Enhance (Mo) X-ray Source'
_diffrn_radiation_type MoK\a
_diffrn_radiation_wavelength 0.71073
_diffrn_reflns_av_R_equivalents 0.0300
_diffrn_reflns_av_sigmaI/netI 0.0228
_diffrn_reflns_limit_h_max 23
_diffrn_reflns_limit_h_min -23
_diffrn_reflns_limit_k_max 11
_diffrn_reflns_limit_k_min -11
_diffrn_reflns_limit_l_max 19
_diffrn_reflns_limit_l_min -18
_diffrn_reflns_number 17793
_diffrn_reflns_reduction_process
;
;
_diffrn_reflns_theta_full 29.98
_diffrn_reflns_theta_max 29.98
_diffrn_reflns_theta_min 3.91
_exptl_absorpt_coefficient_mu 1.345
_exptl_absorpt_correction_T_max 0.95100
_exptl_absorpt_correction_T_min 0.721
_exptl_absorpt_correction_type multi-scan
_exptl_absorpt_process_details
;
CrysAlis RED, Oxford Diffraction Ltd.,
Version 1.171.31.5 (release 28-08-2006 CrysAlis171 .NET)
(compiled Aug 28 2006,13:05:05)
Empirical absorption correction using spherical harmonics,
implemented in SCALE3 ABSPACK scaling algorithm.
;
_exptl_crystal_colour blue
_exptl_crystal_density_diffrn 1.564
_exptl_crystal_density_method 'Not Measured'
_exptl_crystal_description plate
_exptl_crystal_F_000 856
_exptl_crystal_size_max 0.333
_exptl_crystal_size_mid 0.248
_exptl_crystal_size_min 0.037
_refine_diff_density_max 0.383
_refine_diff_density_min -0.291
_refine_diff_density_rms 0.052
_refine_ls_extinction_method none
_refine_ls_goodness_of_fit_ref 1.054
_refine_ls_hydrogen_treatment mixed
_refine_ls_matrix_type full
_refine_ls_number_parameters 122
_refine_ls_number_reflns 2581
_refine_ls_number_restraints 0
_refine_ls_restrained_S_all 1.054
_refine_ls_R_factor_all 0.0554
_refine_ls_R_factor_gt 0.0340
_refine_ls_shift/su_max 0.000
_refine_ls_shift/su_mean 0.000
_refine_ls_structure_factor_coef Fsqd
_refine_ls_weighting_details 'calc w=1/[\s^2^(Fo^2^)+(0.0282P)^2^+1.1366P] where P=(Fo^2^+2Fc^2^)/3'
_refine_ls_weighting_scheme calc
_refine_ls_wR_factor_gt 0.0648
_refine_ls_wR_factor_ref 0.0749
_reflns_number_gt 1940
_reflns_number_total 2581
_reflns_threshold_expression I>2\s(I)
_cod_data_source_file c1ce05332a.txt
_cod_data_source_block '[Ni(NCS)2(pia)2]'
_cod_depositor_comments
;
The following automatic conversions were performed:

'_symmetry_cell_setting' value 'Monoclinic' changed to 'monoclinic'
according to /home/saulius/struct/CIF-dictionaries/cif_core.dic
dictionary named 'cif_core.dic' version 2.4.1 from 2010-06-29.

Automatic conversion script
Id: cif_fix_values 1715 2011-07-08 13:25:40Z adriana 
;
_cod_original_sg_symbol_H-M 'C 2/c'
_cod_database_code 7206507

loop_
_symmetry_equiv_pos_site_id
_symmetry_equiv_pos_as_xyz
1 x,y,z
2 -x,y,1/2-z
3 -x,-y,-z
4 x,-y,1/2+z
5 1/2+x,1/2+y,z
6 1/2-x,1/2+y,1/2-z
7 1/2-x,1/2-y,-z
8 1/2+x,1/2-y,1/2+z

loop_
_atom_site_aniso_label
_atom_site_aniso_U_11
_atom_site_aniso_U_22
_atom_site_aniso_U_33
_atom_site_aniso_U_23
_atom_site_aniso_U_13
_atom_site_aniso_U_12
Ni1 0.0394(2) 0.0467(2) 0.0338(2) 0.0000 0.0143(1) 0.0000
S1 0.0414(3) 0.0659(4) 0.0793(4) 0.0120(3) 0.0102(3) -0.0057(2)
O1 0.0493(8) 0.0599(9) 0.0408(7) -0.0027(6) 0.0155(6) 0.0112(6)
N1 0.0495(9) 0.0565(11) 0.0488(9) -0.0055(8) 0.0203(8) -0.0067(8)
N2 0.0425(8) 0.0408(9) 0.0350(7) -0.0019(6) 0.0150(6) -0.0018(6)
N3 0.0566(12) 0.0978(18) 0.0580(13) 0.0041(12) 0.0144(10) 0.0288(12)
C1 0.0433(10) 0.0472(11) 0.0369(9) 0.0003(8) 0.0133(8) 0.0072(8)
C2 0.0408(9) 0.0408(10) 0.0368(9) -0.0032(8) 0.0096(7) -0.0054(7)
C3 0.0530(11) 0.0525(12) 0.0385(10) 0.0001(9) 0.0071(8) -0.0046(9)
C4 0.0761(14) 0.0570(13) 0.0363(10) -0.0032(9) 0.0196(10) -0.0106(11)
C5 0.0791(15) 0.0508(12) 0.0507(11) -0.0079(10) 0.0383(11) -0.0043(11)
C6 0.0567(11) 0.0447(12) 0.0488(11) -0.0012(9) 0.0260(9) 0.0030(9)
C7 0.0410(10) 0.0494(12) 0.0443(10) -0.0022(9) 0.0118(8) 0.0009(8)

loop_
_atom_site_label
_atom_site_type_symbol
_atom_site_thermal_displace_type
_atom_site_fract_x
_atom_site_fract_y
_atom_site_fract_z
_atom_site_occupancy
_atom_site_U_iso_or_equiv
_atom_site_calc_flag
_atom_site_refinement_flags
Ni1 Ni Uani 0.50000 0.22195(4) 0.25000 1.000 0.0393(1) . .
S1 S Uani 0.26826(3) -0.14569(8) 0.19738(5) 1.000 0.0644(2) . .
O1 O Uani 0.40859(8) 0.40188(18) 0.20164(10) 1.000 0.0497(5) . .
N1 N Uani 0.40609(11) 0.0537(2) 0.21876(13) 1.000 0.0505(6) . .
N2 N Uani 0.49144(9) 0.25129(18) 0.09541(11) 1.000 0.0388(5) . .
N3 N Uani 0.31416(13) 0.5083(3) 0.0612(2) 1.000 0.0717(8) . .
C1 C Uani 0.34839(12) -0.0277(2) 0.20869(14) 1.000 0.0424(6) . .
C2 C Uani 0.42691(11) 0.3432(2) 0.03958(13) 1.000 0.0401(5) . .
C3 C Uani 0.40958(13) 0.3687(3) -0.06567(15) 1.000 0.0498(6) . .
C4 C Uani 0.46139(15) 0.3002(3) -0.11483(16) 1.000 0.0561(7) . .
C5 C Uani 0.52810(15) 0.2097(3) -0.05811(16) 1.000 0.0560(7) . .
C6 C Uani 0.54139(13) 0.1868(2) 0.04756(15) 1.000 0.0479(7) . .
C7 C Uani 0.38105(12) 0.4195(2) 0.10608(15) 1.000 0.0453(6) . .
H3 H Uiso 0.36380 0.43090 -0.10290 1.000 0.0600 calc R
H4 H Uiso 0.45100 0.31550 -0.18590 1.000 0.0670 calc R
H5 H Uiso 0.56420 0.16390 -0.08980 1.000 0.0670 calc R
H6 H Uiso 0.58670 0.12440 0.08600 1.000 0.0570 calc R
H13N H Uiso 0.2959(19) 0.524(3) -0.007(3) 1.000 0.090(10) . .
H23N H Uiso 0.293(2) 0.558(4) 0.097(2) 1.000 0.089(10) . .

loop_
_atom_type_symbol
_atom_type_description
_atom_type_scat_dispersion_real
_atom_type_scat_dispersion_imag
_atom_type_scat_source
S S 0.1246 0.1234 'International Tables Vol C Tables 4.2.6.8 and 6.1.1.4'
O O 0.0106 0.0060 'International Tables Vol C Tables 4.2.6.8 and 6.1.1.4'
Ni Ni 0.3393 1.1124 'International Tables Vol C Tables 4.2.6.8 and 6.1.1.4'
N N 0.0061 0.0033 'International Tables Vol C Tables 4.2.6.8 and 6.1.1.4'
H H 0.0000 0.0000 'International Tables Vol C Tables 4.2.6.8 and 6.1.1.4'
C C 0.0033 0.0016 'International Tables Vol C Tables 4.2.6.8 and 6.1.1.4'

loop_
_geom_angle_atom_site_label_1
_geom_angle_atom_site_label_2
_geom_angle_atom_site_label_3
_geom_angle
_geom_angle_site_symmetry_1
_geom_angle_site_symmetry_3
_geom_angle_publ_flag
O1 Ni1 N1 87.99(6) . . yes
O1 Ni1 N2 78.12(6) . . yes
O1 Ni1 O1 89.85(6) . 2_655 yes
O1 Ni1 N1 172.70(6) . 2_655 yes
O1 Ni1 N2 92.33(6) . 2_655 yes
N1 Ni1 N2 94.05(6) . . yes
O1 Ni1 N1 172.70(6) 2_655 . yes
N1 Ni1 N1 94.98(7) . 2_655 yes
N1 Ni1 N2 95.00(6) . 2_655 yes
O1 Ni1 N2 92.33(6) 2_655 . yes
N1 Ni1 N2 95.00(6) 2_655 . yes
N2 Ni1 N2 166.61(6) . 2_655 yes
O1 Ni1 N1 87.99(6) 2_655 2_655 yes
O1 Ni1 N2 78.12(6) 2_655 2_655 yes
N1 Ni1 N2 94.05(6) 2_655 2_655 yes
Ni1 O1 C7 113.91(12) . . yes
Ni1 N1 C1 170.79(16) . . yes
Ni1 N2 C2 114.67(12) . . yes
Ni1 N2 C6 126.74(13) . . yes
C2 N2 C6 118.58(15) . . yes
H13N N3 H23N 119(3) . . no
C7 N3 H13N 122(2) . . no
C7 N3 H23N 119(2) . . no
S1 C1 N1 178.38(17) . . yes
N2 C2 C3 122.30(18) . . yes
N2 C2 C7 112.30(15) . . yes
C3 C2 C7 125.31(18) . . no
C2 C3 C4 118.7(2) . . no
C3 C4 C5 119.3(2) . . no
C4 C5 C6 119.1(2) . . no
N2 C6 C5 122.00(19) . . yes
O1 C7 N3 121.9(2) . . yes
O1 C7 C2 119.03(17) . . yes
N3 C7 C2 119.05(19) . . yes
C2 C3 H3 121.00 . . no
C4 C3 H3 121.00 . . no
C3 C4 H4 120.00 . . no
C5 C4 H4 120.00 . . no
C4 C5 H5 120.00 . . no
C6 C5 H5 120.00 . . no
N2 C6 H6 119.00 . . no
C5 C6 H6 119.00 . . no

loop_
_geom_bond_atom_site_label_1
_geom_bond_atom_site_label_2
_geom_bond_distance
_geom_bond_site_symmetry_2
_geom_bond_publ_flag
Ni1 O1 2.0860(15) . yes
Ni1 N1 2.0438(18) . yes
Ni1 N2 2.0649(14) . yes
Ni1 O1 2.0860(15) 2_655 yes
Ni1 N1 2.0438(18) 2_655 yes
Ni1 N2 2.0649(14) 2_655 yes
S1 C1 1.632(2) . yes
O1 C7 1.235(2) . yes
N1 C1 1.154(3) . yes
N2 C2 1.343(2) . yes
N2 C6 1.327(3) . yes
N3 C7 1.319(3) . yes
N3 H23N 0.80(3) . no
N3 H13N 0.88(4) . no
C2 C7 1.500(3) . no
C2 C3 1.376(3) . no
C3 C4 1.378(3) . no
C4 C5 1.364(3) . no
C5 C6 1.388(3) . no
C3 H3 0.9300 . no
C4 H4 0.9300 . no
C5 H5 0.9300 . no
C6 H6 0.9300 . no

loop_
_geom_contact_atom_site_label_1
_geom_contact_atom_site_label_2
_geom_contact_distance
_geom_contact_site_symmetry_2
_geom_contact_publ_flag
S1 C4 3.665(2) 4_555 no
S1 N3 3.514(3) 7_555 no
S1 H23N 2.88(3) 1_545 no
S1 H3 2.8100 7_555 no
S1 H13N 2.65(4) 7_555 no
O1 N1 2.869(2) . no
O1 N2 2.616(2) . no
O1 C2 2.361(2) . no
O1 O1 2.946(2) 2_655 no
O1 N2 2.994(2) 2_655 no
O1 C4 3.396(3) 4_565 no
O1 H4 2.7400 4_565 no
N1 O1 2.869(2) . no
N1 N2 3.006(2) . no
N1 C7 3.333(2) . no
N1 N1 3.013(3) 2_655 no
N1 N2 3.029(2) 2_655 no
N1 C6 3.193(3) 2_655 no
N2 N1 3.006(2) . no
N2 C7 2.362(3) . no
N2 O1 2.616(2) . no
N2 N1 3.029(2) 2_655 no
N2 O1 2.994(2) 2_655 no
N3 S1 3.514(3) 7_555 no
N1 H6 2.6700 2_655 no
N1 H5 2.6500 3_655 no
N3 H3 2.6900 . no
C1 C4 3.383(3) 4_555 no
C2 C4 3.456(3) 3_665 no
C2 C3 3.568(3) 3_665 no
C3 C2 3.568(3) 3_665 no
C4 C7 3.493(3) 3_665 no
C4 S1 3.665(2) 4_554 no
C4 C2 3.456(3) 3_665 no
C4 C1 3.383(3) 4_554 no
C4 O1 3.396(3) 4_564 no
C5 C6 3.478(3) 3_655 no
C5 C7 3.561(3) 3_665 no
C6 C5 3.478(3) 3_655 no
C6 C6 3.445(2) 3_655 no
C7 C5 3.561(3) 3_665 no
C7 C4 3.493(3) 3_665 no
C1 H6 2.9200 2_655 no
C1 H5 2.7500 3_655 no
C1 H4 3.0100 4_555 no
C1 H13N 3.03(4) 7_555 no
C3 H13N 2.63(3) . no
H3 N3 2.6900 . no
H3 H13N 2.1300 . no
H3 S1 2.8100 7_555 no
H4 O1 2.7400 4_564 no
H4 C1 3.0100 4_554 no
H5 N1 2.6500 3_655 no
H5 C1 2.7500 3_655 no
H6 N1 2.6700 2_655 no
H6 C1 2.9200 2_655 no
H13N C3 2.63(3) . no
H13N H3 2.1300 . no
H13N S1 2.65(4) 7_555 no
H13N C1 3.03(4) 7_555 no
H23N S1 2.88(3) 1_565 no

loop_
_geom_hbond_atom_site_label_D
_geom_hbond_atom_site_label_H
_geom_hbond_atom_site_label_A
_geom_hbond_distance_DH
_geom_hbond_distance_HA
_geom_hbond_distance_DA
_geom_hbond_angle_DHA
_geom_hbond_site_symmetry_A
_geom_hbond_publ_flag
N3 H13N S1 0.88(4) 2.65(4) 3.514(3) 165(2) 7_555 yes
C3 H3 S1 0.9300 2.8100 3.737(2) 173.00 7_555 yes

loop_
_geom_torsion_atom_site_label_1
_geom_torsion_atom_site_label_2
_geom_torsion_atom_site_label_3
_geom_torsion_atom_site_label_4
_geom_torsion
_geom_torsion_site_symmetry_1
_geom_torsion_publ_flag
N1 Ni1 O1 C7 -81.72(14) . no
N2 Ni1 O1 C7 12.84(14) . no
O1 Ni1 O1 C7 105.25(14) 2_655 no
N2 Ni1 O1 C7 -176.64(14) 2_655 no
O1 Ni1 N2 C2 -10.09(12) . no
O1 Ni1 N2 C6 171.34(16) . no
N1 Ni1 N2 C2 77.00(13) . no
N1 Ni1 N2 C6 -101.57(16) . no
O1 Ni1 N2 C2 -99.44(13) 2_655 no
O1 Ni1 N2 C6 81.99(16) 2_655 no
N1 Ni1 N2 C2 172.37(13) 2_655 no
N1 Ni1 N2 C6 -6.20(16) 2_655 no
Ni1 O1 C7 N3 168.90(17) . no
Ni1 O1 C7 C2 -13.6(2) . no
Ni1 N2 C2 C3 -176.79(16) . no
Ni1 N2 C2 C7 6.48(19) . no
C6 N2 C2 C3 1.9(3) . no
C6 N2 C2 C7 -174.82(16) . no
Ni1 N2 C6 C5 177.57(16) . no
C2 N2 C6 C5 -1.0(3) . no
C7 C2 C3 C4 174.9(2) . no
N2 C2 C3 C4 -1.4(3) . no
C3 C2 C7 O1 -171.7(2) . no
N2 C2 C7 O1 4.9(2) . no
N2 C2 C7 N3 -177.46(19) . no
C3 C2 C7 N3 5.9(3) . no
C2 C3 C4 C5 -0.1(4) . no
C3 C4 C5 C6 1.0(4) . no
C4 C5 C6 N2 -0.5(3) . no
